data_4073894
loop_
_publ_author_name
'Albrecht, Christian'
'Schwieger, Sebastian'
'R\"uffer, Tobias'
'Bruhn, Clemens'
'Lis, Tadeusz'
'Steinborn, Dirk'

_publ_section_title
;
 Polymeric Alkylidene-Bridged Platinum Complex
 [{Pt2(\m-Cl)2{\m-C(OBu)Me}2}n]:&#x00A0; Synthesis, Reactivity, and
 Quantum Chemical Calculations
;
_journal_issue 24
_journal_name_full Organometallics
_journal_page_first 6000
_journal_paper_doi 10.1021/om7007138
_journal_volume 26
_journal_year 2007
_chemical_formula_moiety 'C24 H27 Cl4 N O P Pt'
_chemical_formula_sum 'C24 H27 Cl4 N O P Pt'
_chemical_formula_weight 713.33
_chemical_name_systematic
;
 ?
;
_space_group_IT_number 2
_symmetry_cell_setting triclinic
_symmetry_space_group_name_Hall '-P 1'
_symmetry_space_group_name_H-M 'P -1'
_atom_sites_solution_hydrogens geom
_atom_sites_solution_primary direct
_atom_sites_solution_secondary difmap
_audit_creation_method SHELXL-97
_cell_angle_alpha 87.27(2)
_cell_angle_beta 82.492(16)
_cell_angle_gamma 66.795(18)
_cell_formula_units_Z 2
_cell_length_a 9.9049(14)
_cell_length_b 10.767(3)
_cell_length_c 13.881(4)
_cell_measurement_reflns_used 13957
_cell_measurement_temperature 100(2)
_cell_measurement_theta_max 25.9987
_cell_measurement_theta_min 2.8478
_cell_volume 1348.9(6)
_computing_cell_refinement 'CrysAlis RED'
_computing_data_collection 'CrysAlis CCD'
_computing_data_reduction 'CrysAlis RED'
_computing_molecular_graphics 'Bruker SHELXTL'
_computing_publication_material 'Bruker SHELXTL'
_computing_structure_refinement 'SHELXL-97 (Sheldrick, 1997)'
_computing_structure_solution 'SHELXS-97 (Sheldrick, 1997)'
_diffrn_ambient_temperature 100(2)
_diffrn_detector_area_resol_mean 16.2879
_diffrn_measured_fraction_theta_full 0.992
_diffrn_measured_fraction_theta_max 0.992
_diffrn_measurement_device_type 'Oxford Gemini S'
_diffrn_radiation_monochromator graphite
_diffrn_radiation_source 'Enhance (Mo) X-ray Source'
_diffrn_radiation_type MoK\a
_diffrn_radiation_wavelength 0.71073
_diffrn_reflns_av_R_equivalents 0.0754
_diffrn_reflns_av_sigmaI/netI 0.0544
_diffrn_reflns_limit_h_max 12
_diffrn_reflns_limit_h_min -12
_diffrn_reflns_limit_k_max 13
_diffrn_reflns_limit_k_min -13
_diffrn_reflns_limit_l_max 17
_diffrn_reflns_limit_l_min -17
_diffrn_reflns_number 22411
_diffrn_reflns_theta_full 26.00
_diffrn_reflns_theta_max 26.00
_diffrn_reflns_theta_min 2.84
_exptl_absorpt_coefficient_mu 5.674
_exptl_absorpt_correction_T_max 1.00000
_exptl_absorpt_correction_T_min 0.65328
_exptl_absorpt_correction_type multi-scan
_exptl_absorpt_process_details 'CrysAlis RED'
_exptl_crystal_colour yellow
_exptl_crystal_density_diffrn 1.756
_exptl_crystal_density_method 'not measured'
_exptl_crystal_description block
_exptl_crystal_F_000 694
_exptl_crystal_size_max 0.20
_exptl_crystal_size_mid 0.10
_exptl_crystal_size_min 0.05
_refine_diff_density_max 2.721
_refine_diff_density_min -1.264
_refine_diff_density_rms 0.197
_refine_ls_extinction_method none
_refine_ls_goodness_of_fit_ref 1.051
_refine_ls_hydrogen_treatment calculated
_refine_ls_matrix_type full
_refine_ls_number_parameters 308
_refine_ls_number_reflns 5253
_refine_ls_number_restraints 1
_refine_ls_restrained_S_all 1.051
_refine_ls_R_factor_all 0.0549
_refine_ls_R_factor_gt 0.0416
_refine_ls_shift/su_max 0.002
_refine_ls_shift/su_mean 0.000
_refine_ls_structure_factor_coef Fsqd
_refine_ls_weighting_details 'calc w=1/[\s^2^(Fo^2^)+(0.0702P)^2^+0.0000P] where P=(Fo^2^+2Fc^2^)/3'
_refine_ls_weighting_scheme calc
_refine_ls_wR_factor_gt 0.1041
_refine_ls_wR_factor_ref 0.1085
_reflns_number_gt 4369
_reflns_number_total 5253
_reflns_threshold_expression >2sigma(I)
_cod_data_source_file om7007138-file002.cif
_cod_data_source_block hal4
_cod_original_cell_volume 1348.8(5)
_cod_original_sg_symbol_H-M P-1
_cod_database_code 4073894

loop_
_symmetry_equiv_pos_as_xyz
'x, y, z'
'-x, -y, -z'

loop_
_atom_site_label
_atom_site_type_symbol
_atom_site_fract_x
_atom_site_fract_y
_atom_site_fract_z
_atom_site_U_iso_or_equiv
_atom_site_adp_type
_atom_site_occupancy
_atom_site_symmetry_multiplicity
_atom_site_calc_flag
_atom_site_refinement_flags
_atom_site_disorder_assembly
_atom_site_disorder_group
Pt1 Pt 0.97247(3) 0.96599(2) 0.091513(17) 0.02878(11) Uani 1 1 d . . .
Cl1 Cl 0.7965(2) 0.87509(18) 0.16270(12) 0.0379(4) Uani 1 1 d . . .
P1 P 1.02366(19) 0.95770(17) 0.25104(12) 0.0288(4) Uani 1 1 d . . .
Cl2 Cl 0.8780(3) 0.4804(3) 0.2265(2) 0.0777(7) Uani 1 1 d . . .
Cl3 Cl 0.8358(4) 0.6012(4) 0.4122(2) 0.0957(10) Uani 1 1 d . . .
Cl4 Cl 0.5824(4) 0.6367(4) 0.3147(3) 0.1209(13) Uani 1 1 d . . .
C15 C 0.5852(10) 1.1769(13) 0.4445(7) 0.068(3) Uani 1 1 d . . .
H15 H 0.4953 1.2222 0.4822 0.082 Uiso 1 1 calc R . .
N1 N 1.2607(9) 0.5271(8) 0.3651(6) 0.062(2) Uani 1 1 d . . .
C21 C 1.3202(10) 1.1777(9) 0.3122(6) 0.052(2) Uani 1 1 d . . .
H21 H 1.3797 1.2242 0.3202 0.063 Uiso 1 1 calc R . .
C18 C 1.1411(8) 1.0409(7) 0.2839(5) 0.0336(15) Uani 1 1 d . . .
C14 C 0.6722(10) 1.0533(13) 0.4691(6) 0.065(3) Uani 1 1 d . . .
H14 H 0.6426 1.0139 0.5245 0.078 Uiso 1 1 calc R . .
C19 C 1.0816(9) 1.1667(7) 0.3322(5) 0.0392(16) Uani 1 1 d . . .
H19 H 0.9813 1.2061 0.3548 0.047 Uiso 1 1 calc R . .
C20 C 1.1745(10) 1.2311(8) 0.3456(6) 0.049(2) Uani 1 1 d . . .
H20 H 1.1354 1.3134 0.3785 0.059 Uiso 1 1 calc R . .
O1 O 1.2594(5) 0.9948(5) 0.0401(3) 0.0400(12) Uani 1 1 d . . .
C4 C 1.4930(10) 0.8152(13) -0.0027(8) 0.081(3) Uani 1 1 d D . .
H4A H 1.5294 0.8352 0.0537 0.098 Uiso 1 1 calc R A 1
H4B H 1.5214 0.8604 -0.0590 0.098 Uiso 1 1 calc R A 1
C1 C 1.1114(8) 1.0534(7) 0.0389(4) 0.0327(15) Uani 1 1 d . . .
C24 C 0.7671(12) 0.6177(9) 0.2977(7) 0.074(3) Uani 1 1 d . . .
H24 H 0.7726 0.6991 0.2658 0.088 Uiso 1 1 calc R . .
C16 C 0.6264(10) 1.2380(11) 0.3643(7) 0.067(3) Uani 1 1 d . . .
H16 H 0.5669 1.3262 0.3493 0.080 Uiso 1 1 calc R . .
C23 C 1.2923(8) 0.9858(8) 0.2514(5) 0.0402(17) Uani 1 1 d . . .
H23 H 1.3344 0.9027 0.2195 0.048 Uiso 1 1 calc R . .
C13 C 0.8090(9) 0.9800(9) 0.4130(5) 0.0452(19) Uani 1 1 d . . .
H13 H 0.8692 0.8935 0.4310 0.054 Uiso 1 1 calc R . .
C22 C 1.3795(9) 1.0546(10) 0.2666(6) 0.054(2) Uani 1 1 d . . .
H22 H 1.4804 1.0166 0.2454 0.065 Uiso 1 1 calc R . .
C12 C 0.8506(8) 1.0402(7) 0.3314(5) 0.0345(15) Uani 1 1 d . . .
C7 C 1.1149(7) 0.7888(7) 0.2974(5) 0.0340(15) Uani 1 1 d . . .
C11 C 1.1676(9) 0.7678(8) 0.3871(6) 0.0430(17) Uani 1 1 d . . .
H11 H 1.1549 0.8412 0.4252 0.052 Uiso 1 1 calc R . .
C8 C 1.1385(9) 0.6767(8) 0.2409(6) 0.0428(17) Uani 1 1 d . . .
H8 H 1.1053 0.6881 0.1802 0.051 Uiso 1 1 calc R . .
C2 C 1.0654(9) 1.2032(7) 0.0663(5) 0.0403(17) Uani 1 1 d . . .
H2A H 0.9605 1.2501 0.0666 0.060 Uiso 1 1 calc R . .
H2B H 1.1157 1.2440 0.0197 0.060 Uiso 1 1 calc R . .
H2C H 1.0916 1.2087 0.1297 0.060 Uiso 1 1 calc R . .
C17 C 0.7580(9) 1.1682(9) 0.3047(6) 0.0475(19) Uani 1 1 d . . .
H17 H 0.7833 1.2074 0.2477 0.057 Uiso 1 1 calc R . .
C3 C 1.3274(9) 0.8559(8) 0.0140(6) 0.0453(18) Uani 1 1 d . B .
H3A H 1.2923 0.8408 -0.0446 0.054 Uiso 1 1 calc R . .
H3B H 1.3023 0.8019 0.0656 0.054 Uiso 1 1 calc R . .
C9 C 1.2119(9) 0.5487(8) 0.2762(6) 0.0470(19) Uani 1 1 d . . .
H9 H 1.2287 0.4745 0.2377 0.056 Uiso 1 1 calc R . .
C10 C 1.2390(10) 0.6377(9) 0.4198(7) 0.060(2) Uani 1 1 d . . .
H10 H 1.2731 0.6248 0.4803 0.072 Uiso 1 1 calc R . .
C5 C 1.559(4) 0.640(4) -0.022(3) 0.071(12) Uani 0.41(6) 1 d P B 1
H5A H 1.5121 0.5985 0.0274 0.085 Uiso 0.41(6) 1 calc PR B 1
H5B H 1.5379 0.6214 -0.0853 0.085 Uiso 0.41(6) 1 calc PR B 1
C6 C 1.740(6) 0.579(8) -0.018(3) 0.19(4) Uani 0.41(6) 1 d P B 1
H6A H 1.7856 0.4923 -0.0501 0.288 Uiso 0.41(6) 1 calc PR B 1
H6B H 1.7595 0.5690 0.0482 0.288 Uiso 0.41(6) 1 calc PR B 1
H6C H 1.7802 0.6398 -0.0507 0.288 Uiso 0.41(6) 1 calc PR B 1
C5A C 1.587(3) 0.686(3) -0.048(3) 0.094(12) Uani 0.59(6) 1 d PD B 2
H5A1 H 1.5265 0.6552 -0.0824 0.113 Uiso 0.59(6) 1 calc PR B 2
H5A2 H 1.6608 0.6988 -0.0952 0.113 Uiso 0.59(6) 1 calc PR B 2
C6A C 1.657(10) 0.586(3) 0.014(6) 0.39(6) Uani 0.59(6) 1 d P B 2
H6A1 H 1.7008 0.5013 -0.0202 0.581 Uiso 0.59(6) 1 calc PR B 2
H6A2 H 1.5872 0.5813 0.0672 0.581 Uiso 0.59(6) 1 calc PR B 2
H6A3 H 1.7332 0.6056 0.0382 0.581 Uiso 0.59(6) 1 calc PR B 2

loop_
_atom_site_aniso_label
_atom_site_aniso_U_11
_atom_site_aniso_U_22
_atom_site_aniso_U_33
_atom_site_aniso_U_23
_atom_site_aniso_U_13
_atom_site_aniso_U_12
Pt1 0.03453(16) 0.03241(16) 0.02427(15) 0.00559(9) -0.00273(10) -0.01917(12)
Cl1 0.0442(9) 0.0516(10) 0.0293(8) 0.0068(7) -0.0027(7) -0.0321(9)
P1 0.0320(9) 0.0312(9) 0.0259(8) 0.0057(7) -0.0034(7) -0.0158(7)
Cl2 0.0681(15) 0.0541(14) 0.100(2) -0.0141(13) -0.0060(14) -0.0116(12)
Cl3 0.122(3) 0.104(2) 0.0628(16) -0.0054(15) 0.0114(17) -0.052(2)
Cl4 0.073(2) 0.114(3) 0.146(3) 0.007(2) 0.019(2) -0.015(2)
C15 0.031(4) 0.113(9) 0.044(5) -0.024(5) 0.002(4) -0.010(5)
N1 0.059(5) 0.049(4) 0.083(6) 0.021(4) -0.023(4) -0.023(4)
C21 0.059(5) 0.070(6) 0.053(5) 0.017(4) -0.030(4) -0.047(5)
C18 0.045(4) 0.040(4) 0.024(3) 0.014(3) -0.013(3) -0.024(3)
C14 0.051(5) 0.128(10) 0.027(4) -0.011(5) 0.002(4) -0.047(6)
C19 0.048(4) 0.040(4) 0.034(4) 0.002(3) -0.008(3) -0.022(4)
C20 0.069(6) 0.043(4) 0.045(4) 0.003(3) -0.025(4) -0.027(4)
O1 0.036(3) 0.056(3) 0.037(3) 0.007(2) -0.005(2) -0.029(3)
C4 0.043(5) 0.127(10) 0.075(7) -0.029(7) 0.001(5) -0.034(6)
C1 0.047(4) 0.037(4) 0.017(3) 0.005(3) -0.013(3) -0.018(3)
C24 0.092(8) 0.047(5) 0.073(7) 0.001(5) 0.029(6) -0.029(5)
C16 0.036(4) 0.073(6) 0.071(7) -0.016(5) -0.010(4) 0.004(4)
C23 0.038(4) 0.056(5) 0.030(4) 0.013(3) -0.010(3) -0.022(4)
C13 0.044(4) 0.075(6) 0.027(4) 0.002(4) -0.005(3) -0.035(4)
C22 0.044(4) 0.088(7) 0.043(5) 0.022(5) -0.018(4) -0.037(5)
C12 0.033(4) 0.045(4) 0.028(3) -0.004(3) -0.002(3) -0.019(3)
C7 0.033(3) 0.034(4) 0.038(4) 0.009(3) 0.000(3) -0.018(3)
C11 0.047(4) 0.038(4) 0.050(4) 0.013(3) -0.014(4) -0.022(4)
C8 0.046(4) 0.042(4) 0.043(4) 0.002(3) -0.006(3) -0.020(4)
C2 0.061(5) 0.041(4) 0.028(4) 0.005(3) -0.007(3) -0.030(4)
C17 0.039(4) 0.054(5) 0.044(4) 0.005(4) -0.009(3) -0.011(4)
C3 0.046(4) 0.046(4) 0.047(4) 0.000(4) 0.000(4) -0.022(4)
C9 0.049(5) 0.032(4) 0.054(5) 0.004(3) -0.001(4) -0.011(4)
C10 0.063(6) 0.056(5) 0.074(6) 0.029(5) -0.033(5) -0.033(5)
C5 0.029(15) 0.08(2) 0.11(3) -0.024(19) 0.010(14) -0.031(14)
C6 0.21(6) 0.43(10) 0.06(2) -0.03(4) 0.04(3) -0.27(7)
C5A 0.028(12) 0.09(2) 0.15(3) -0.06(2) -0.001(13) -0.011(12)
C6A 0.59(10) 0.059(18) 0.60(11) 0.10(3) -0.56(10) -0.08(3)

loop_
_atom_type_symbol
_atom_type_description
_atom_type_scat_dispersion_real
_atom_type_scat_dispersion_imag
_atom_type_scat_source
C C 0.0033 0.0016 'International Tables Vol C Tables 4.2.6.8 and 6.1.1.4'
H H 0.0000 0.0000 'International Tables Vol C Tables 4.2.6.8 and 6.1.1.4'
N N 0.0061 0.0033 'International Tables Vol C Tables 4.2.6.8 and 6.1.1.4'
O O 0.0106 0.0060 'International Tables Vol C Tables 4.2.6.8 and 6.1.1.4'
P P 0.1023 0.0942 'International Tables Vol C Tables 4.2.6.8 and 6.1.1.4'
Cl Cl 0.1484 0.1585 'International Tables Vol C Tables 4.2.6.8 and 6.1.1.4'
Pt Pt -1.7033 8.3905 'International Tables Vol C Tables 4.2.6.8 and 6.1.1.4'

loop_
_geom_angle_atom_site_label_1
_geom_angle_atom_site_label_2
_geom_angle_atom_site_label_3
_geom_angle
_geom_angle_site_symmetry_1
_geom_angle_site_symmetry_3
C1 Pt1 C1 100.2(2) . 2_775
C1 Pt1 P1 95.07(18) . .
C1 Pt1 P1 164.71(18) 2_775 .
C1 Pt1 Cl1 175.75(19) . .
C1 Pt1 Cl1 82.10(19) 2_775 .
P1 Pt1 Cl1 82.69(6) . .
C1 Pt1 Pt1 52.40(17) . 2_775
C1 Pt1 Pt1 47.82(18) 2_775 2_775
P1 Pt1 Pt1 147.46(4) . 2_775
Cl1 Pt1 Pt1 129.81(4) . 2_775
C7 P1 C18 101.5(3) . .
C7 P1 C12 107.2(3) . .
C18 P1 C12 103.0(3) . .
C7 P1 Pt1 114.7(2) . .
C18 P1 Pt1 119.8(2) . .
C12 P1 Pt1 109.5(2) . .
C14 C15 C16 120.6(8) . .
C9 N1 C10 118.0(7) . .
C20 C21 C22 119.4(7) . .
C23 C18 C19 118.3(7) . .
C23 C18 P1 119.3(6) . .
C19 C18 P1 122.1(6) . .
C15 C14 C13 121.5(9) . .
C20 C19 C18 119.2(7) . .
C21 C20 C19 121.8(8) . .
C1 O1 C3 115.8(5) . .
C5A C4 C3 119.7(15) . .
C5A C4 C5 23.1(19) . .
C3 C4 C5 102.6(13) . .
O1 C1 C2 105.9(6) . .
O1 C1 Pt1 123.7(5) . .
C2 C1 Pt1 116.8(5) . .
O1 C1 Pt1 117.3(4) . 2_775
C2 C1 Pt1 111.6(4) . 2_775
Pt1 C1 Pt1 79.8(2) . 2_775
Cl2 C24 Cl4 112.5(6) . .
Cl2 C24 Cl3 109.0(6) . .
Cl4 C24 Cl3 110.1(5) . .
C15 C16 C17 120.1(9) . .
C22 C23 C18 120.0(8) . .
C12 C13 C14 118.3(9) . .
C21 C22 C23 121.2(8) . .
C13 C12 C17 120.0(7) . .
C13 C12 P1 123.4(6) . .
C17 C12 P1 116.6(5) . .
C11 C7 C8 118.7(7) . .
C11 C7 P1 121.3(5) . .
C8 C7 P1 119.9(6) . .
C10 C11 C7 120.0(8) . .
C9 C8 C7 119.2(7) . .
C12 C17 C16 119.3(8) . .
O1 C3 C4 108.7(7) . .
N1 C9 C8 122.6(8) . .
N1 C10 C11 121.5(8) . .
C6 C5 C4 107(3) . .
C6A C5A C4 116(5) . .

loop_
_geom_bond_atom_site_label_1
_geom_bond_atom_site_label_2
_geom_bond_distance
_geom_bond_site_symmetry_2
Pt1 C1 2.001(7) .
Pt1 C1 2.139(6) 2_775
Pt1 P1 2.3254(18) .
Pt1 Cl1 2.4033(16) .
Pt1 Pt1 2.6577(8) 2_775
P1 C7 1.812(7) .
P1 C18 1.833(7) .
P1 C12 1.834(7) .
Cl2 C24 1.717(10) .
Cl3 C24 1.783(12) .
Cl4 C24 1.744(12) .
C15 C14 1.326(15) .
C15 C16 1.364(15) .
N1 C9 1.359(12) .
N1 C10 1.372(12) .
C21 C20 1.351(12) .
C21 C22 1.368(13) .
C18 C23 1.396(10) .
C18 C19 1.410(10) .
C14 C13 1.416(12) .
C19 C20 1.386(10) .
O1 C1 1.351(9) .
O1 C3 1.420(9) .
C4 C5A 1.45(2) .
C4 C3 1.509(12) .
C4 C5 1.76(4) .
C1 C2 1.546(10) .
C1 Pt1 2.139(6) 2_775
C16 C17 1.398(12) .
C23 C22 1.380(11) .
C13 C12 1.375(10) .
C12 C17 1.387(11) .
C7 C11 1.386(10) .
C7 C8 1.395(10) .
C11 C10 1.382(11) .
C8 C9 1.381(10) .
C5 C6 1.66(7) .
C5A C6A 1.36(6) .

loop_
_geom_torsion_atom_site_label_1
_geom_torsion_atom_site_label_2
_geom_torsion_atom_site_label_3
_geom_torsion_atom_site_label_4
_geom_torsion
_geom_torsion_site_symmetry_1
_geom_torsion_site_symmetry_4
C1 Pt1 P1 C7 -114.0(3) . .
C1 Pt1 P1 C7 63.6(8) 2_775 .
Cl1 Pt1 P1 C7 69.6(2) . .
Pt1 Pt1 P1 C7 -113.0(2) 2_775 .
C1 Pt1 P1 C18 7.0(3) . .
C1 Pt1 P1 C18 -175.5(8) 2_775 .
Cl1 Pt1 P1 C18 -169.4(3) . .
Pt1 Pt1 P1 C18 8.0(3) 2_775 .
C1 Pt1 P1 C12 125.5(3) . .
C1 Pt1 P1 C12 -57.0(8) 2_775 .
Cl1 Pt1 P1 C12 -50.9(2) . .
Pt1 Pt1 P1 C12 126.4(2) 2_775 .
C7 P1 C18 C23 56.4(6) . .
C12 P1 C18 C23 167.3(5) . .
Pt1 P1 C18 C23 -71.0(6) . .
C7 P1 C18 C19 -130.5(6) . .
C12 P1 C18 C19 -19.6(6) . .
Pt1 P1 C18 C19 102.2(5) . .
C16 C15 C14 C13 -0.8(15) . .
C23 C18 C19 C20 0.1(10) . .
P1 C18 C19 C20 -173.1(6) . .
C22 C21 C20 C19 -2.1(12) . .
C18 C19 C20 C21 1.1(12) . .
C3 O1 C1 C2 -178.3(6) . .
C3 O1 C1 Pt1 42.9(8) . .
C3 O1 C1 Pt1 -53.1(7) . 2_775
C1 Pt1 C1 O1 -116.1(6) 2_775 .
P1 Pt1 C1 O1 63.3(5) . .
Cl1 Pt1 C1 O1 121(2) . .
Pt1 Pt1 C1 O1 -116.1(6) 2_775 .
C1 Pt1 C1 C2 109.1(5) 2_775 .
P1 Pt1 C1 C2 -71.6(5) . .
Cl1 Pt1 C1 C2 -14(3) . .
Pt1 Pt1 C1 C2 109.1(5) 2_775 .
C1 Pt1 C1 Pt1 0.0 2_775 2_775
P1 Pt1 C1 Pt1 179.34(14) . 2_775
Cl1 Pt1 C1 Pt1 -123(2) . 2_775
C14 C15 C16 C17 3.0(15) . .
C19 C18 C23 C22 -0.2(10) . .
P1 C18 C23 C22 173.1(6) . .
C15 C14 C13 C12 0.0(12) . .
C20 C21 C22 C23 2.0(12) . .
C18 C23 C22 C21 -0.8(11) . .
C14 C13 C12 C17 -1.3(11) . .
C14 C13 C12 P1 -179.5(6) . .
C7 P1 C12 C13 2.7(7) . .
C18 P1 C12 C13 -103.9(6) . .
Pt1 P1 C12 C13 127.7(6) . .
C7 P1 C12 C17 -175.6(6) . .
C18 P1 C12 C17 77.8(6) . .
Pt1 P1 C12 C17 -50.6(6) . .
C18 P1 C7 C11 42.0(6) . .
C12 P1 C7 C11 -65.6(6) . .
Pt1 P1 C7 C11 172.5(5) . .
C18 P1 C7 C8 -135.4(6) . .
C12 P1 C7 C8 117.0(6) . .
Pt1 P1 C7 C8 -4.8(6) . .
C8 C7 C11 C10 -1.5(11) . .
P1 C7 C11 C10 -178.9(6) . .
C11 C7 C8 C9 0.8(10) . .
P1 C7 C8 C9 178.2(6) . .
C13 C12 C17 C16 3.4(12) . .
P1 C12 C17 C16 -178.2(7) . .
C15 C16 C17 C12 -4.3(14) . .
C1 O1 C3 C4 167.5(7) . .
C5A C4 C3 O1 -168(2) . .
C5 C4 C3 O1 174.7(17) . .
C10 N1 C9 C8 -1.9(12) . .
C7 C8 C9 N1 1.0(12) . .
C9 N1 C10 C11 1.1(13) . .
C7 C11 C10 N1 0.6(13) . .
C5A C4 C5 C6 52(5) . .
C3 C4 C5 C6 -168(2) . .
C3 C4 C5A C6A -101(5) . .
C5 C4 C5A C6A -55(9) . .
